data_4116401
loop_
_publ_author_name
'Munakata, Megumu'
'Wu, Liang Ping'
'Ning, Gui Ling'
'Kuroda-Sowa, Takayoshi'
'Maekawa, Masahiko'
'Suenaga, Yusaku'
'Maeno, Naoto'

_publ_section_title
;
 Construction of Metal Sandwich Systems Derived from Assembly of Silver(I)
 Complexes with Polycyclic Aromatic Compounds
;
_journal_coden_ASTM JACSAT
_journal_issue 21
_journal_name_full 'Journal of the American Chemical Society'
_journal_page_first 4968
_journal_page_last 4976
_journal_paper_doi 10.1021/ja983950h
_journal_volume 121
_journal_year 1999
_chemical_formula_sum 'C95 H56 Ag4 Cl4 O16'
_chemical_formula_weight 2026.76
_space_group_IT_number 14
_symmetry_cell_setting monoclinic
_symmetry_Int_Tables_number 14
_symmetry_space_group_name_Hall '-P 2ybc'
_symmetry_space_group_name_H-M 'P 1 21/c 1'
_audit_creation_date 'Wed Mar 10 18:46:16 1999'
_audit_creation_method 'from TEXRAY.INF file'
_cell_angle_alpha 90
_cell_angle_beta 110.275(6)
_cell_angle_gamma 90
_cell_formula_units_Z 4
_cell_length_a 29.538(3)
_cell_length_b 10.882(1)
_cell_length_c 24.084(2)
_cell_measurement_reflns_used 25
_cell_measurement_temperature 296.2
_cell_measurement_theta_max 17.4
_cell_measurement_theta_min 12.0
_cell_volume 7261.7(12)
_computing_cell_refinement 'Rigaku/AFC Diffractometer Control'
_computing_data_collection 'Rigaku/AFC Diffractometer Control'
_computing_data_reduction teXsan
_computing_publication_material teXsan
_computing_structure_refinement teXsan
_computing_structure_solution MITHRIL90
_diffrn_ambient_temperature 296.2
_diffrn_measurement_device_type 'Rigaku AFC7R'
_diffrn_measurement_method \w-2\q
_diffrn_orient_matrix_UB_11 -0.00090
_diffrn_orient_matrix_UB_12 -0.02543
_diffrn_orient_matrix_UB_13 0.03950
_diffrn_orient_matrix_UB_21 0.03480
_diffrn_orient_matrix_UB_22 -0.02389
_diffrn_orient_matrix_UB_23 0.01272
_diffrn_orient_matrix_UB_31 0.00951
_diffrn_orient_matrix_UB_32 0.08501
_diffrn_orient_matrix_UB_33 0.01539
_diffrn_radiation_detector 'scintillation counter'
_diffrn_radiation_monochromator graphite
_diffrn_radiation_source 'Rigaku rotating anode'
_diffrn_radiation_type 'Mo K\a'
_diffrn_radiation_wavelength 0.7107
_diffrn_reflns_av_R_equivalents 0.021
_diffrn_reflns_av_sigmaI/netI 0.118
_diffrn_reflns_limit_h_max 36
_diffrn_reflns_limit_h_min -38
_diffrn_reflns_limit_k_max 0
_diffrn_reflns_limit_k_min -14
_diffrn_reflns_limit_l_max 31
_diffrn_reflns_limit_l_min 0
_diffrn_reflns_number 17100
_diffrn_reflns_reduction_process 'Lp corrections applied'
_diffrn_reflns_theta_max 27.50
_diffrn_reflns_theta_min 2.01
_diffrn_standards_decay_% -0.55
_diffrn_standards_interval_count 150
_diffrn_standards_number 3
_exptl_absorpt_coefficient_mu 1.285
_exptl_absorpt_correction_type none
_exptl_crystal_colour yellew
_exptl_crystal_density_diffrn 1.854
_exptl_crystal_description plate
_exptl_crystal_F_000 4040.00
_exptl_crystal_size_max 0.400
_exptl_crystal_size_mid 0.400
_exptl_crystal_size_min 0.200
_refine_diff_density_max 0.88
_refine_diff_density_min -0.75
_refine_ls_extinction_method none
_refine_ls_goodness_of_fit_ref 1.776
_refine_ls_hydrogen_treatment noref
_refine_ls_matrix_type full
_refine_ls_number_constraints 0
_refine_ls_number_parameters 1072
_refine_ls_number_reflns 8236
_refine_ls_number_restraints 0
_refine_ls_R_factor_all 0.0512
_refine_ls_R_factor_gt 0.0512
_refine_ls_shift/su_max 0.0040
_refine_ls_shift/su_mean 0.0001
_refine_ls_structure_factor_coef F
_refine_ls_weighting_details 'w = 1/[\s^2^(Fo) + 0.00022|Fo|^2^]'
_refine_ls_weighting_scheme calc
_refine_ls_wR_factor_gt 0.0601
_refine_ls_wR_factor_ref 0.0601
_reflns_number_gt 8236
_reflns_number_total 16690
_reflns_threshold_expression >2.0sigma(I)
_cod_data_source_file ja983950h_4.cif
_cod_data_source_block '[Ag(benzo[ghi]perylene)(ClO4)]4.toluene(2)'
_cod_depositor_comments
;
 Updated bibliographic information.

 Antanas Vaitkus,
 2019-10-09
;
_cod_original_cell_volume 7262(1)
_cod_original_sg_symbol_H-M 'P 21/c '
_cod_original_formula_sum 'C95 H56 Ag4 Cl4 O16 '
_cod_database_code 4116401

loop_
_symmetry_equiv_pos_as_xyz
x,y,z
-x,1/2+y,1/2-z
-x,-y,-z
x,1/2-y,1/2+z

loop_
_atom_site_label
_atom_site_type_symbol
_atom_site_fract_x
_atom_site_fract_y
_atom_site_fract_z
_atom_site_U_iso_or_equiv
_atom_site_adp_type
_atom_site_occupancy
_atom_site_calc_flag
Ag(1) Ag 0.58986(2) -0.36709(6) -0.16585(3) 0.0536(2) Uani 1.00 d
Ag(2) Ag 0.60542(2) -0.73995(6) -0.16291(3) 0.0551(2) Uani 1.00 d
Ag(3) Ag 0.90971(2) -0.72776(6) 0.16791(3) 0.0617(2) Uani 1.00 d
Ag(4) Ag 0.89186(2) -0.34492(6) 0.16391(3) 0.0554(2) Uani 1.00 d
Cl(1) Cl 0.59031(9) -0.5448(2) -0.28756(9) 0.0626(7) Uani 1.00 d
Cl(2) Cl 0.59191(7) -0.0513(2) -0.18123(9) 0.0478(6) Uani 1.00 d
Cl(3) Cl 0.91681(8) -0.5412(2) 0.29216(10) 0.0608(7) Uani 1.00 d
Cl(4) Cl 0.88756(8) -0.0311(2) 0.18437(9) 0.0496(6) Uani 1.00 d
O(1) O 0.5888(4) -0.4275(9) -0.2634(4) 0.174(5) Uani 1.00 d
O(2) O 0.5755(3) -0.6327(9) -0.2569(4) 0.165(4) Uani 1.00 d
O(3) O 0.6372(3) -0.565(1) -0.2818(4) 0.170(5) Uani 1.00 d
O(4) O 0.5601(3) -0.5421(6) -0.3469(3) 0.099(3) Uani 1.00 d
O(5) O 0.5956(2) 0.0534(5) -0.2151(3) 0.069(2) Uani 1.00 d
O(6) O 0.5994(2) -0.1609(5) -0.2091(2) 0.071(2) Uani 1.00 d
O(7) O 0.6202(3) -0.0421(6) -0.1233(3) 0.113(3) Uani 1.00 d
O(8) O 0.5410(3) -0.0539(6) -0.1846(4) 0.114(3) Uani 1.00 d
O(9) O 0.9069(3) -0.4258(8) 0.2646(4) 0.135(4) Uani 1.00 d
O(10) O 0.9059(4) -0.5405(7) 0.3430(4) 0.146(4) Uani 1.00 d
O(11) O 0.8970(5) -0.632(1) 0.2568(5) 0.216(6) Uani 1.00 d
O(12) O 0.9673(3) -0.5519(9) 0.3114(5) 0.171(5) Uani 1.00 d
O(13) O 0.8908(5) -0.0367(9) 0.1302(4) 0.202(5) Uani 1.00 d
O(14) O 0.9127(4) 0.0635(7) 0.2116(5) 0.224(5) Uani 1.00 d
O(15) O 0.8419(3) -0.010(1) 0.1762(6) 0.224(6) Uani 1.00 d
O(16) O 0.9043(2) -0.1415(5) 0.2178(2) 0.067(2) Uani 1.00 d
C(1) C 0.6836(3) -0.3621(7) 0.0841(3) 0.045(2) Uani 1.00 d
C(2) C 0.6734(3) -0.2503(7) 0.0557(4) 0.051(3) Uani 1.00 d
C(3) C 0.6685(3) -0.2390(6) -0.0029(4) 0.050(2) Uani 1.00 d
C(4) C 0.6739(2) -0.3430(6) -0.0350(3) 0.039(2) Uani 1.00 d
C(5) C 0.6730(3) -0.3325(7) -0.0936(4) 0.049(2) Uani 1.00 d
C(6) C 0.6779(3) -0.4335(8) -0.1241(3) 0.051(2) Uani 1.00 d
C(7) C 0.6834(2) -0.5533(7) -0.0988(3) 0.041(2) Uani 1.00 d
C(8) C 0.6879(3) -0.6615(8) -0.1302(3) 0.050(2) Uani 1.00 d
C(9) C 0.6955(3) -0.7753(7) -0.1030(4) 0.051(3) Uani 1.00 d
C(10) C 0.6994(2) -0.7886(7) -0.0444(4) 0.049(2) Uani 1.00 d
C(11) C 0.7094(3) -0.9046(7) -0.0151(4) 0.056(3) Uani 1.00 d
C(12) C 0.7150(3) -0.9164(7) 0.0419(4) 0.058(3) Uani 1.00 d
C(13) C 0.7124(3) -0.8113(7) 0.0771(4) 0.052(3) Uani 1.00 d
C(14) C 0.7196(3) -0.8214(8) 0.1379(4) 0.063(3) Uani 1.00 d
C(15) C 0.7165(3) -0.7207(9) 0.1692(4) 0.069(3) Uani 1.00 d
C(16) C 0.7072(3) -0.6052(8) 0.1438(3) 0.053(3) Uani 1.00 d
C(17) C 0.6993(2) -0.5892(7) 0.0831(4) 0.045(2) Uani 1.00 d
C(18) C 0.7024(2) -0.6937(6) 0.0496(3) 0.038(2) Uani 1.00 d
C(19) C 0.6965(2) -0.6831(6) -0.0115(3) 0.036(2) Uani 1.00 d
C(20) C 0.6875(2) -0.5663(6) -0.0394(3) 0.036(2) Uani 1.00 d
C(21) C 0.6832(2) -0.4601(6) -0.0061(3) 0.033(2) Uani 1.00 d
C(22) C 0.6889(2) -0.4686(6) 0.0543(3) 0.040(2) Uani 1.00 d
C(23) C 0.5868(3) -0.5077(8) 0.1202(3) 0.050(2) Uani 1.00 d
C(24) C 0.5858(3) -0.3916(10) 0.1432(4) 0.063(3) Uani 1.00 d
C(25) C 0.5718(3) -0.2899(8) 0.1090(4) 0.058(3) Uani 1.00 d
C(26) C 0.5577(3) -0.2985(7) 0.0461(4) 0.044(2) Uani 1.00 d
C(27) C 0.5430(3) -0.1963(7) 0.0091(4) 0.054(3) Uani 1.00 d
C(28) C 0.5297(3) -0.2048(7) -0.0499(4) 0.053(3) Uani 1.00 d
C(29) C 0.5308(2) -0.3216(7) -0.0772(3) 0.039(2) Uani 1.00 d
C(30) C 0.5154(3) -0.3336(7) -0.1391(4) 0.050(3) Uani 1.00 d
C(31) C 0.5140(2) -0.4485(8) -0.1663(3) 0.048(2) Uani 1.00 d
C(32) C 0.5302(2) -0.5543(7) -0.1299(3) 0.041(2) Uani 1.00 d
C(33) C 0.5264(3) -0.6746(8) -0.1561(3) 0.049(2) Uani 1.00 d
C(34) C 0.5416(3) -0.7771(7) -0.1204(4) 0.050(3) Uani 1.00 d
C(35) C 0.5605(3) -0.7676(6) -0.0579(3) 0.042(2) Uani 1.00 d
C(36) C 0.5761(3) -0.8715(7) -0.0220(4) 0.055(3) Uani 1.00 d
C(37) C 0.5904(3) -0.8635(8) 0.0373(4) 0.063(3) Uani 1.00 d
C(38) C 0.5906(3) -0.7498(7) 0.0642(4) 0.050(2) Uani 1.00 d
C(39) C 0.5759(2) -0.6420(6) 0.0313(3) 0.038(2) Uani 1.00 d
C(40) C 0.5614(2) -0.6513(6) -0.0309(3) 0.037(2) Uani 1.00 d
C(41) C 0.5459(2) -0.5440(6) -0.0680(3) 0.031(2) Uani 1.00 d
C(42) C 0.5462(2) -0.4272(6) -0.0413(3) 0.035(2) Uani 1.00 d
C(43) C 0.5599(2) -0.4172(6) 0.0214(3) 0.036(2) Uani 1.00 d
C(44) C 0.5746(2) -0.5217(7) 0.0577(3) 0.043(2) Uani 1.00 d
C(45) C 0.7971(3) -0.5029(8) -0.1474(4) 0.054(3) Uani 1.00 d
C(46) C 0.8021(3) -0.6057(9) -0.1778(4) 0.064(3) Uani 1.00 d
C(47) C 0.8138(3) -0.7180(8) -0.1513(4) 0.060(3) Uani 1.00 d
C(48) C 0.8196(3) -0.7296(7) -0.0919(4) 0.047(2) Uani 1.00 d
C(49) C 0.8306(3) -0.8469(7) -0.0614(4) 0.054(3) Uani 1.00 d
C(50) C 0.8350(3) -0.8583(7) -0.0047(4) 0.056(3) Uani 1.00 d
C(51) C 0.8289(2) -0.7548(6) 0.0283(4) 0.043(2) Uani 1.00 d
C(52) C 0.8287(2) -0.7657(7) 0.0871(4) 0.048(2) Uani 1.00 d
C(53) C 0.8237(3) -0.6656(8) 0.1190(3) 0.049(2) Uani 1.00 d
C(54) C 0.8182(2) -0.5458(6) 0.0932(3) 0.040(2) Uani 1.00 d
C(55) C 0.8125(3) -0.4405(7) 0.1261(3) 0.048(2) Uani 1.00 d
C(56) C 0.8051(3) -0.3277(7) 0.0999(4) 0.050(2) Uani 1.00 d
C(57) C 0.8028(2) -0.3104(7) 0.0409(3) 0.043(2) Uani 1.00 d
C(58) C 0.7936(3) -0.1945(7) 0.0127(4) 0.059(3) Uani 1.00 d
C(59) C 0.7892(3) -0.1813(7) -0.0442(4) 0.057(3) Uani 1.00 d
C(60) C 0.7924(3) -0.2828(7) -0.0779(4) 0.050(2) Uani 1.00 d
C(61) C 0.8010(2) -0.3993(6) -0.0532(3) 0.035(2) Uani 1.00 d
C(62) C 0.8069(2) -0.4137(6) 0.0067(3) 0.037(2) Uani 1.00 d
C(63) C 0.8155(2) -0.5319(6) 0.0345(3) 0.035(2) Uani 1.00 d
C(64) C 0.8200(2) -0.6369(6) 0.0012(3) 0.037(2) Uani 1.00 d
C(65) C 0.8150(2) -0.6245(6) -0.0593(3) 0.037(2) Uani 1.00 d
C(66) C 0.8044(2) -0.5085(7) -0.0878(3) 0.038(2) Uani 1.00 d
C(67) C 0.9472(3) -0.7582(9) -0.0381(4) 0.066(3) Uani 1.00 d
C(68) C 0.9597(3) -0.8625(9) -0.0046(6) 0.082(4) Uani 1.00 d
C(69) C 0.9726(3) -0.8591(8) 0.0566(5) 0.072(3) Uani 1.00 d
C(70) C 0.9709(3) -0.7477(7) 0.0846(4) 0.053(3) Uani 1.00 d
C(71) C 0.9852(3) -0.7400(8) 0.1470(5) 0.062(3) Uani 1.00 d
C(72) C 0.9865(3) -0.6316(9) 0.1756(4) 0.059(3) Uani 1.00 d
C(73) C 0.9719(3) -0.5204(8) 0.1416(4) 0.048(2) Uani 1.00 d
C(74) C 0.9759(3) -0.4045(9) 0.1710(4) 0.061(3) Uani 1.00 d
C(75) C 0.9618(3) -0.2988(8) 0.1356(5) 0.063(3) Uani 1.00 d
C(76) C 0.9455(3) -0.3048(8) 0.0753(5) 0.059(3) Uani 1.00 d
C(77) C 0.9297(4) -0.1965(8) 0.0369(6) 0.083(4) Uani 1.00 d
C(78) C 0.9175(4) -0.204(1) -0.0222(5) 0.080(4) Uani 1.00 d
C(79) C 0.9180(3) -0.3122(10) -0.0518(5) 0.068(3) Uani 1.00 d
C(80) C 0.9076(3) -0.317(1) -0.1124(4) 0.081(4) Uani 1.00 d
C(81) C 0.9103(4) -0.428(2) -0.1388(4) 0.098(5) Uani 1.00 d
C(82) C 0.9224(3) -0.534(1) -0.1084(4) 0.079(4) Uani 1.00 d
C(83) C 0.9330(3) -0.5338(9) -0.0463(4) 0.056(3) Uani 1.00 d
C(84) C 0.9316(2) -0.4207(8) -0.0173(4) 0.052(3) Uani 1.00 d
C(85) C 0.9442(2) -0.4154(7) 0.0458(4) 0.047(2) Uani 1.00 d
C(86) C 0.9579(2) -0.5252(7) 0.0803(3) 0.041(2) Uani 1.00 d
C(87) C 0.9579(2) -0.6408(7) 0.0505(4) 0.046(2) Uani 1.00 d
C(88) C 0.9459(3) -0.6454(8) -0.0119(4) 0.052(3) Uani 1.00 d
C(89) C 0.7349(6) -0.365(1) 0.2711(5) 0.104(5) Uani 1.00 d
C(90) C 0.7838(4) -0.371(2) 0.2731(6) 0.124(6) Uani 1.00 d
C(91) C 0.7950(4) -0.266(1) 0.2449(5) 0.090(4) Uani 1.00 d
C(92) C 0.7619(5) -0.164(1) 0.2170(5) 0.095(5) Uani 1.00 d
C(93) C 0.7171(4) -0.167(1) 0.2187(5) 0.099(5) Uani 1.00 d
C(94) C 0.7025(4) -0.273(1) 0.2476(4) 0.079(4) Uani 1.00 d
C(95) C 0.7217(6) -0.473(1) 0.3000(5) 0.137(6) Uani 1.00 d
H(1) H 0.6873 -0.3682 0.1262 0.0504 Uiso 1.00 calc
H(2) H 0.6690 -0.1779 0.0763 0.0610 Uiso 1.00 calc
H(3) H 0.6613 -0.1602 -0.0224 0.0559 Uiso 1.00 calc
H(4) H 0.6689 -0.2538 -0.1124 0.0567 Uiso 1.00 calc
H(5) H 0.6774 -0.4231 -0.1645 0.0620 Uiso 1.00 calc
H(6) H 0.6859 -0.6529 -0.1714 0.0621 Uiso 1.00 calc
H(7) H 0.6974 -0.8466 -0.1264 0.0610 Uiso 1.00 calc
H(8) H 0.7129 -0.9775 -0.0372 0.0694 Uiso 1.00 calc
H(9) H 0.7213 -0.9977 0.0604 0.0683 Uiso 1.00 calc
H(10) H 0.7273 -0.9001 0.1580 0.0762 Uiso 1.00 calc
H(11) H 0.7210 -0.7296 0.2110 0.0815 Uiso 1.00 calc
H(12) H 0.7060 -0.5327 0.1678 0.0652 Uiso 1.00 calc
H(13) H 0.5957 -0.5804 0.1467 0.0627 Uiso 1.00 calc
H(14) H 0.5962 -0.3837 0.1863 0.0752 Uiso 1.00 calc
H(15) H 0.5714 -0.2121 0.1281 0.0741 Uiso 1.00 calc
H(16) H 0.5425 -0.1166 0.0271 0.0627 Uiso 1.00 calc
H(17) H 0.5193 -0.1311 -0.0736 0.0660 Uiso 1.00 calc
H(18) H 0.5056 -0.2602 -0.1636 0.0594 Uiso 1.00 calc
H(19) H 0.5022 -0.4573 -0.2094 0.0575 Uiso 1.00 calc
H(20) H 0.5132 -0.6853 -0.1987 0.0592 Uiso 1.00 calc
H(21) H 0.5382 -0.8571 -0.1392 0.0569 Uiso 1.00 calc
H(22) H 0.5763 -0.9500 -0.0414 0.0643 Uiso 1.00 calc
H(23) H 0.6019 -0.9383 0.0617 0.0768 Uiso 1.00 calc
H(24) H 0.6009 -0.7444 0.1071 0.0629 Uiso 1.00 calc
H(25) H 0.7876 -0.4236 -0.1682 0.0667 Uiso 1.00 calc
H(26) H 0.7975 -0.5966 -0.2203 0.0775 Uiso 1.00 calc
H(27) H 0.8185 -0.7889 -0.1738 0.0739 Uiso 1.00 calc
H(28) H 0.8353 -0.9195 -0.0830 0.0649 Uiso 1.00 calc
H(29) H 0.8421 -0.9387 0.0140 0.0690 Uiso 1.00 calc
H(30) H 0.8317 -0.8475 0.1047 0.0567 Uiso 1.00 calc
H(31) H 0.8241 -0.6761 0.1590 0.0586 Uiso 1.00 calc
H(32) H 0.8137 -0.4499 0.1670 0.0598 Uiso 1.00 calc
H(33) H 0.8016 -0.2575 0.1230 0.0586 Uiso 1.00 calc
H(34) H 0.7902 -0.1234 0.0349 0.0697 Uiso 1.00 calc
H(35) H 0.7833 -0.1002 -0.0622 0.0660 Uiso 1.00 calc
H(36) H 0.7886 -0.2722 -0.1195 0.0630 Uiso 1.00 calc
H(37) H 0.9398 -0.7637 -0.0807 0.0813 Uiso 1.00 calc
H(38) H 0.9595 -0.9432 -0.0231 0.1015 Uiso 1.00 calc
H(39) H 0.9834 -0.9338 0.0811 0.0837 Uiso 1.00 calc
H(40) H 0.9953 -0.8159 0.1706 0.0745 Uiso 1.00 calc
H(41) H 0.9966 -0.6296 0.2186 0.0757 Uiso 1.00 calc
H(42) H 0.9878 -0.3995 0.2141 0.0743 Uiso 1.00 calc
H(43) H 0.9640 -0.2184 0.1555 0.0759 Uiso 1.00 calc
H(44) H 0.9279 -0.1166 0.0547 0.1012 Uiso 1.00 calc
H(45) H 0.9078 -0.1279 -0.0453 0.0936 Uiso 1.00 calc
H(46) H 0.8984 -0.2435 -0.1366 0.0972 Uiso 1.00 calc
H(47) H 0.9039 -0.4321 -0.1815 0.1155 Uiso 1.00 calc
H(48) H 0.9242 -0.6131 -0.1283 0.1056 Uiso 1.00 calc

loop_
_atom_site_aniso_label
_atom_site_aniso_U_11
_atom_site_aniso_U_22
_atom_site_aniso_U_33
_atom_site_aniso_U_12
_atom_site_aniso_U_13
_atom_site_aniso_U_23
Ag(1) 0.0457(4) 0.0572(4) 0.0588(4) -0.0080(3) 0.0191(3) 0.0010(3)
Ag(2) 0.0470(4) 0.0551(4) 0.0652(4) -0.0074(3) 0.0221(3) -0.0087(3)
Ag(3) 0.0468(4) 0.0563(4) 0.0795(5) -0.0077(3) 0.0188(4) 0.0058(4)
Ag(4) 0.0480(4) 0.0553(4) 0.0612(4) -0.0089(3) 0.0167(3) -0.0087(3)
Cl(1) 0.081(2) 0.067(1) 0.045(1) -0.017(1) 0.028(1) -0.008(1)
Cl(2) 0.068(1) 0.0312(10) 0.046(1) 0.0011(9) 0.0211(10) -0.0017(9)
Cl(3) 0.070(2) 0.066(1) 0.048(1) -0.001(1) 0.021(1) 0.002(1)
Cl(4) 0.060(1) 0.035(1) 0.050(1) -0.0009(9) 0.0137(10) 0.0017(9)
O(1) 0.29(1) 0.124(8) 0.082(6) 0.031(8) 0.032(7) -0.039(6)
O(2) 0.125(7) 0.22(1) 0.119(7) -0.042(7) 0.002(6) 0.107(7)
O(3) 0.094(7) 0.27(1) 0.163(9) 0.005(8) 0.063(6) 0.020(9)
O(4) 0.136(6) 0.095(5) 0.049(4) -0.016(5) 0.010(4) -0.012(4)
O(5) 0.103(5) 0.041(3) 0.065(4) -0.005(3) 0.030(4) 0.003(3)
O(6) 0.126(6) 0.039(3) 0.063(4) 0.005(3) 0.053(4) -0.002(3)
O(7) 0.170(8) 0.070(5) 0.051(4) 0.018(5) -0.023(4) -0.009(4)
O(8) 0.091(6) 0.083(5) 0.192(9) -0.011(4) 0.078(6) -0.008(5)
O(9) 0.156(8) 0.146(8) 0.109(7) 0.034(6) 0.051(6) 0.073(6)
O(10) 0.27(1) 0.105(7) 0.106(7) -0.007(7) 0.115(8) 0.011(5)
O(11) 0.31(2) 0.19(1) 0.129(9) -0.16(1) 0.061(9) -0.086(8)
O(12) 0.100(7) 0.162(10) 0.21(1) 0.042(7) -0.004(7) -0.008(8)
O(13) 0.40(2) 0.145(9) 0.083(7) 0.16(1) 0.106(9) 0.049(6)
O(14) 0.30(1) 0.058(5) 0.171(10) -0.066(7) -0.101(9) 0.047(6)
O(15) 0.113(8) 0.20(1) 0.38(2) 0.078(8) 0.115(10) 0.21(1)
O(16) 0.095(5) 0.038(3) 0.055(4) 0.007(3) 0.010(3) 0.004(3)
C(1) 0.039(4) 0.047(5) 0.052(5) -0.004(3) 0.018(4) -0.011(4)
C(2) 0.046(5) 0.033(4) 0.073(6) -0.001(3) 0.020(4) -0.005(4)
C(3) 0.043(5) 0.029(4) 0.074(6) -0.002(3) 0.015(4) 0.007(4)
C(4) 0.030(4) 0.032(4) 0.051(5) -0.004(3) 0.007(3) 0.001(4)
C(5) 0.035(4) 0.048(5) 0.056(5) -0.007(4) 0.007(4) 0.012(4)
C(6) 0.039(4) 0.063(5) 0.049(5) -0.007(4) 0.013(4) 0.012(4)
C(7) 0.026(4) 0.049(5) 0.045(5) -0.001(3) 0.010(3) 0.002(4)
C(8) 0.033(4) 0.066(6) 0.051(5) -0.010(4) 0.016(4) -0.020(4)
C(9) 0.042(5) 0.047(5) 0.065(6) -0.002(4) 0.019(4) -0.020(4)
C(10) 0.031(4) 0.036(4) 0.081(6) -0.003(3) 0.019(4) -0.014(4)
C(11) 0.056(5) 0.031(4) 0.083(7) -0.007(4) 0.028(5) -0.015(5)
C(12) 0.041(5) 0.027(4) 0.098(7) -0.001(3) 0.015(5) 0.005(5)
C(13) 0.037(4) 0.038(4) 0.076(6) -0.005(4) 0.014(4) 0.004(4)
C(14) 0.059(6) 0.051(5) 0.069(7) 0.002(4) 0.010(5) 0.021(5)
C(15) 0.066(6) 0.084(7) 0.049(6) 0.004(5) 0.008(5) 0.018(5)
C(16) 0.052(5) 0.057(5) 0.044(5) 0.000(4) 0.009(4) 0.005(4)
C(17) 0.029(4) 0.046(5) 0.060(5) -0.003(3) 0.015(4) 0.001(4)
C(18) 0.024(4) 0.031(4) 0.053(5) -0.004(3) 0.006(3) 0.001(4)
C(19) 0.021(3) 0.033(4) 0.053(5) -0.004(3) 0.012(3) -0.002(4)
C(20) 0.021(3) 0.034(4) 0.052(5) -0.002(3) 0.011(3) 0.000(4)
C(21) 0.019(3) 0.032(4) 0.044(4) -0.004(3) 0.006(3) -0.002(3)
C(22) 0.024(4) 0.039(4) 0.055(5) -0.001(3) 0.011(3) -0.004(4)
C(23) 0.036(4) 0.069(6) 0.045(5) -0.010(4) 0.013(4) -0.006(4)
C(24) 0.046(5) 0.097(7) 0.053(6) -0.025(5) 0.025(4) -0.027(6)
C(25) 0.048(5) 0.069(6) 0.065(6) -0.016(4) 0.029(4) -0.032(5)
C(26) 0.038(4) 0.044(5) 0.055(5) -0.013(3) 0.021(4) -0.013(4)
C(27) 0.054(5) 0.034(4) 0.080(7) -0.009(4) 0.032(5) -0.012(4)
C(28) 0.045(5) 0.034(4) 0.085(7) 0.002(4) 0.027(5) 0.003(4)
C(29) 0.028(4) 0.041(4) 0.050(5) -0.003(3) 0.015(3) 0.004(4)
C(30) 0.036(4) 0.051(5) 0.066(6) 0.003(4) 0.020(4) 0.015(4)
C(31) 0.030(4) 0.070(6) 0.043(5) -0.008(4) 0.011(3) 0.011(4)
C(32) 0.026(4) 0.052(5) 0.047(5) -0.007(3) 0.016(3) -0.010(4)
C(33) 0.040(4) 0.070(6) 0.043(5) -0.011(4) 0.020(4) -0.023(4)
C(34) 0.043(4) 0.046(5) 0.069(6) -0.010(4) 0.030(4) -0.018(4)
C(35) 0.043(4) 0.037(4) 0.052(5) -0.008(3) 0.025(4) -0.005(4)
C(36) 0.055(5) 0.031(4) 0.090(7) 0.001(4) 0.039(5) 0.004(4)
C(37) 0.058(6) 0.053(6) 0.080(7) 0.000(4) 0.028(5) 0.016(5)
C(38) 0.040(4) 0.048(5) 0.060(6) -0.004(4) 0.016(4) 0.017(4)
C(39) 0.026(4) 0.044(4) 0.042(4) -0.004(3) 0.011(3) 0.000(4)
C(40) 0.030(4) 0.033(4) 0.054(5) -0.005(3) 0.023(3) -0.007(3)
C(41) 0.026(3) 0.033(4) 0.037(4) -0.005(3) 0.012(3) -0.009(3)
C(42) 0.025(3) 0.034(4) 0.048(4) -0.003(3) 0.015(3) -0.003(3)
C(43) 0.026(4) 0.044(4) 0.038(4) -0.009(3) 0.012(3) -0.011(3)
C(44) 0.031(4) 0.054(5) 0.048(5) -0.006(3) 0.019(3) -0.003(4)
C(45) 0.055(5) 0.057(5) 0.048(5) -0.005(4) 0.015(4) 0.000(4)
C(46) 0.066(6) 0.085(7) 0.042(5) -0.011(5) 0.017(4) 0.000(5)
C(47) 0.058(5) 0.068(6) 0.053(6) -0.010(5) 0.018(4) -0.021(5)
C(48) 0.038(4) 0.044(5) 0.057(5) -0.011(4) 0.016(4) -0.009(4)
C(49) 0.047(5) 0.049(5) 0.061(6) -0.006(4) 0.013(4) -0.021(4)
C(50) 0.049(5) 0.032(4) 0.084(7) 0.005(4) 0.018(5) 0.005(4)
C(51) 0.025(4) 0.037(4) 0.060(5) -0.001(3) 0.007(4) 0.003(4)
C(52) 0.033(4) 0.040(4) 0.058(5) -0.006(3) 0.000(4) 0.012(4)
C(53) 0.034(4) 0.060(5) 0.051(5) -0.005(4) 0.011(4) 0.017(4)
C(54) 0.026(4) 0.043(4) 0.046(5) -0.009(3) 0.007(3) 0.000(4)
C(55) 0.040(4) 0.056(5) 0.053(5) -0.008(4) 0.021(4) -0.012(4)
C(56) 0.038(4) 0.045(5) 0.065(6) 0.000(4) 0.014(4) -0.014(4)
C(57) 0.026(4) 0.043(5) 0.055(5) -0.004(3) 0.008(3) -0.008(4)
C(58) 0.046(5) 0.031(4) 0.088(7) 0.001(4) 0.009(5) -0.005(5)
C(59) 0.061(5) 0.035(4) 0.065(6) -0.001(4) 0.009(5) 0.015(4)
C(60) 0.043(4) 0.046(5) 0.053(5) -0.007(4) 0.005(4) 0.016(4)
C(61) 0.029(4) 0.033(4) 0.037(4) -0.006(3) 0.002(3) 0.001(3)
C(62) 0.027(4) 0.029(4) 0.052(5) -0.005(3) 0.012(3) -0.002(3)
C(63) 0.017(3) 0.040(4) 0.042(4) 0.002(3) 0.003(3) 0.002(3)
C(64) 0.021(4) 0.039(4) 0.044(4) 0.000(3) 0.004(3) -0.001(4)
C(65) 0.025(4) 0.039(4) 0.042(4) -0.004(3) 0.005(3) 0.000(4)
C(66) 0.024(3) 0.052(5) 0.035(4) -0.003(3) 0.005(3) -0.001(4)
C(67) 0.046(5) 0.080(7) 0.075(7) 0.002(5) 0.023(5) -0.026(6)
C(68) 0.049(6) 0.064(7) 0.13(1) -0.004(5) 0.025(6) -0.030(7)
C(69) 0.048(6) 0.053(6) 0.115(9) 0.004(4) 0.030(6) 0.003(6)
C(70) 0.033(4) 0.045(5) 0.077(7) 0.003(4) 0.014(4) 0.002(5)
C(71) 0.041(5) 0.058(6) 0.089(8) 0.007(4) 0.023(5) 0.025(5)
C(72) 0.032(4) 0.088(7) 0.052(5) -0.001(4) 0.009(4) 0.010(5)
C(73) 0.036(4) 0.057(5) 0.056(5) -0.003(4) 0.022(4) 0.001(4)
C(74) 0.044(5) 0.081(7) 0.063(6) -0.013(5) 0.026(4) -0.011(5)
C(75) 0.053(5) 0.056(6) 0.093(8) -0.019(4) 0.041(5) -0.018(5)
C(76) 0.048(5) 0.050(5) 0.088(8) -0.004(4) 0.034(5) 0.006(5)
C(77) 0.067(7) 0.048(6) 0.15(1) -0.004(5) 0.056(7) 0.004(7)
C(78) 0.067(7) 0.084(8) 0.088(8) 0.002(6) 0.024(6) 0.032(7)
C(79) 0.041(5) 0.080(7) 0.083(8) -0.014(5) 0.020(5) 0.002(6)
C(80) 0.049(5) 0.13(1) 0.047(6) -0.014(6) -0.001(5) 0.042(6)
C(81) 0.054(6) 0.19(1) 0.048(7) -0.036(8) 0.015(5) -0.007(8)
C(82) 0.046(5) 0.13(1) 0.056(6) -0.006(6) 0.015(5) 0.030(7)
C(83) 0.030(4) 0.089(7) 0.051(5) -0.006(4) 0.017(4) 0.004(5)
C(84) 0.025(4) 0.068(6) 0.059(6) -0.001(4) 0.010(4) 0.026(5)
C(85) 0.029(4) 0.046(5) 0.070(6) -0.003(3) 0.020(4) 0.008(4)
C(86) 0.025(4) 0.051(5) 0.049(5) -0.001(3) 0.014(3) 0.008(4)
C(87) 0.026(4) 0.059(5) 0.055(5) 0.000(3) 0.018(4) 0.004(4)
C(88) 0.029(4) 0.065(6) 0.062(6) 0.000(4) 0.017(4) 0.005(5)
C(89) 0.16(1) 0.098(10) 0.046(7) -0.020(9) 0.022(8) -0.026(6)
C(90) 0.079(9) 0.21(2) 0.10(1) -0.052(10) 0.058(8) -0.10(1)
C(91) 0.082(8) 0.117(10) 0.068(8) -0.001(8) 0.022(6) -0.050(7)
C(92) 0.116(10) 0.107(9) 0.071(8) -0.028(8) 0.043(7) -0.048(7)
C(93) 0.099(9) 0.13(1) 0.076(8) -0.018(8) 0.034(7) -0.052(8)
C(94) 0.076(7) 0.103(9) 0.052(6) -0.026(7) 0.016(5) -0.032(6)
C(95) 0.22(2) 0.11(1) 0.084(9) -0.06(1) 0.057(10) -0.006(8)

loop_
_atom_type_symbol
_atom_type_description
_atom_type_scat_dispersion_real
_atom_type_scat_dispersion_imag
_atom_type_scat_source
Ag Ag -0.897 1.101
;International Tables for Crystallography
(1992, Vol. C, Tables 4.2.6.8 and 6.1.1.1)
;
Cl Cl 0.148 0.159
;International Tables for Crystallography
(1992, Vol. C, Tables 4.2.6.8 and 6.1.1.1)
;
O O 0.011 0.006
;International Tables for Crystallography
(1992, Vol. C, Tables 4.2.6.8 and 6.1.1.1)
;
C C 0.003 0.002
;International Tables for Crystallography
(1992, Vol. C, Tables 4.2.6.8 and 6.1.1.1)
;
H H 0.000 0.000
;International Tables for Crystallography
(1992, Vol. C, Table 6.1.1.2)
;

loop_
_geom_angle_atom_site_label_1
_geom_angle_atom_site_label_2
_geom_angle_atom_site_label_3
_geom_angle
_geom_angle_site_symmetry_1
_geom_angle_site_symmetry_2
_geom_angle_site_symmetry_3
_geom_angle_publ_flag
O(1) Ag(1) O(6) 78.9(3) 1_555 1_555 1_555 yes
O(1) Ag(1) C(5) 113.3(3) 1_555 1_555 1_555 yes
O(1) Ag(1) C(6) 88.5(3) 1_555 1_555 1_555 yes
O(1) Ag(1) C(30) 124.4(3) 1_555 1_555 1_555 yes
O(1) Ag(1) C(31) 101.3(3) 1_555 1_555 1_555 yes
O(6) Ag(1) C(5) 86.0(2) 1_555 1_555 1_555 yes
O(6) Ag(1) C(6) 99.8(2) 1_555 1_555 1_555 yes
O(6) Ag(1) C(30) 102.0(2) 1_555 1_555 1_555 yes
O(6) Ag(1) C(31) 124.1(2) 1_555 1_555 1_555 yes
C(5) Ag(1) C(6) 31.2(2) 1_555 1_555 1_555 yes
C(5) Ag(1) C(30) 122.3(3) 1_555 1_555 1_555 yes
C(5) Ag(1) C(31) 138.4(2) 1_555 1_555 1_555 yes
C(6) Ag(1) C(30) 143.3(3) 1_555 1_555 1_555 yes
C(6) Ag(1) C(31) 136.0(3) 1_555 1_555 1_555 yes
C(30) Ag(1) C(31) 33.0(2) 1_555 1_555 1_555 yes
O(2) Ag(2) O(5) 91.3(3) 1_555 1_555 1_545 yes
O(2) Ag(2) C(8) 97.6(3) 1_555 1_555 1_555 yes
O(2) Ag(2) C(9) 124.4(3) 1_555 1_555 1_555 yes
O(2) Ag(2) C(33) 83.0(3) 1_555 1_555 1_555 yes
O(2) Ag(2) C(34) 112.5(3) 1_555 1_555 1_555 yes
O(5) Ag(2) C(8) 113.5(2) 1_545 1_555 1_555 yes
O(5) Ag(2) C(9) 93.6(2) 1_545 1_555 1_555 yes
O(5) Ag(2) C(33) 109.6(2) 1_545 1_555 1_555 yes
O(5) Ag(2) C(34) 95.0(2) 1_545 1_555 1_555 yes
C(8) Ag(2) C(9) 31.8(2) 1_555 1_555 1_555 yes
C(8) Ag(2) C(33) 136.9(3) 1_555 1_555 1_555 yes
C(8) Ag(2) C(34) 138.0(3) 1_555 1_555 1_555 yes
C(9) Ag(2) C(33) 144.3(2) 1_555 1_555 1_555 yes
C(9) Ag(2) C(34) 122.1(3) 1_555 1_555 1_555 yes
C(33) Ag(2) C(34) 32.3(2) 1_555 1_555 1_555 yes
O(11) Ag(3) O(14) 90.6(4) 1_555 1_555 1_545 yes
O(11) Ag(3) C(52) 109.8(3) 1_555 1_555 1_555 yes
O(11) Ag(3) C(53) 82.1(4) 1_555 1_555 1_555 yes
O(11) Ag(3) C(71) 127.6(4) 1_555 1_555 1_555 yes
O(11) Ag(3) C(72) 99.6(3) 1_555 1_555 1_555 yes
O(14) Ag(3) C(52) 93.5(3) 1_545 1_555 1_555 yes
O(14) Ag(3) C(53) 109.1(3) 1_545 1_555 1_555 yes
O(14) Ag(3) C(71) 97.8(4) 1_545 1_555 1_555 yes
O(14) Ag(3) C(72) 117.5(4) 1_545 1_555 1_555 yes
C(52) Ag(3) C(53) 31.6(2) 1_555 1_555 1_555 yes
C(52) Ag(3) C(71) 121.0(3) 1_555 1_555 1_555 yes
C(52) Ag(3) C(72) 136.9(3) 1_555 1_555 1_555 yes
C(53) Ag(3) C(71) 140.1(3) 1_555 1_555 1_555 yes
C(53) Ag(3) C(72) 133.3(3) 1_555 1_555 1_555 yes
C(71) Ag(3) C(72) 32.2(3) 1_555 1_555 1_555 yes
O(9) Ag(4) O(16) 82.1(3) 1_555 1_555 1_555 yes
O(9) Ag(4) C(55) 92.1(3) 1_555 1_555 1_555 yes
O(9) Ag(4) C(56) 115.4(3) 1_555 1_555 1_555 yes
O(9) Ag(4) C(74) 90.3(3) 1_555 1_555 1_555 yes
O(9) Ag(4) C(75) 117.8(3) 1_555 1_555 1_555 yes
O(16) Ag(4) C(55) 121.1(2) 1_555 1_555 1_555 yes
O(16) Ag(4) C(56) 100.8(2) 1_555 1_555 1_555 yes
O(16) Ag(4) C(74) 103.1(2) 1_555 1_555 1_555 yes
O(16) Ag(4) C(75) 88.7(2) 1_555 1_555 1_555 yes
C(55) Ag(4) C(56) 32.1(2) 1_555 1_555 1_555 yes
C(55) Ag(4) C(74) 135.7(3) 1_555 1_555 1_555 yes
C(55) Ag(4) C(75) 141.4(3) 1_555 1_555 1_555 yes
C(56) Ag(4) C(74) 147.0(3) 1_555 1_555 1_555 yes
C(56) Ag(4) C(75) 126.7(3) 1_555 1_555 1_555 yes
C(74) Ag(4) C(75) 32.9(3) 1_555 1_555 1_555 yes
O(1) Cl(1) O(2) 110.4(7) 1_555 1_555 1_555 yes
O(1) Cl(1) O(3) 106.4(7) 1_555 1_555 1_555 yes
O(1) Cl(1) O(4) 107.6(5) 1_555 1_555 1_555 yes
O(2) Cl(1) O(3) 109.6(6) 1_555 1_555 1_555 yes
O(2) Cl(1) O(4) 110.9(5) 1_555 1_555 1_555 yes
O(3) Cl(1) O(4) 111.9(5) 1_555 1_555 1_555 yes
O(5) Cl(2) O(6) 110.2(3) 1_555 1_555 1_555 yes
O(5) Cl(2) O(7) 112.7(4) 1_555 1_555 1_555 yes
O(5) Cl(2) O(8) 105.1(4) 1_555 1_555 1_555 yes
O(6) Cl(2) O(7) 114.0(4) 1_555 1_555 1_555 yes
O(6) Cl(2) O(8) 106.2(4) 1_555 1_555 1_555 yes
O(7) Cl(2) O(8) 108.0(5) 1_555 1_555 1_555 yes
O(9) Cl(3) O(10) 110.1(5) 1_555 1_555 1_555 yes
O(9) Cl(3) O(11) 113.5(7) 1_555 1_555 1_555 yes
O(9) Cl(3) O(12) 104.7(6) 1_555 1_555 1_555 yes
O(10) Cl(3) O(11) 113.2(6) 1_555 1_555 1_555 yes
O(10) Cl(3) O(12) 104.8(6) 1_555 1_555 1_555 yes
O(11) Cl(3) O(12) 109.7(8) 1_555 1_555 1_555 yes
O(13) Cl(4) O(14) 107.7(8) 1_555 1_555 1_555 yes
O(13) Cl(4) O(15) 106.1(8) 1_555 1_555 1_555 yes
O(13) Cl(4) O(16) 112.4(4) 1_555 1_555 1_555 yes
O(14) Cl(4) O(15) 108.1(8) 1_555 1_555 1_555 yes
O(14) Cl(4) O(16) 110.7(4) 1_555 1_555 1_555 yes
O(15) Cl(4) O(16) 111.6(5) 1_555 1_555 1_555 yes
Ag(1) O(1) Cl(1) 130.7(6) 1_555 1_555 1_555 yes
Ag(2) O(2) Cl(1) 139.3(5) 1_555 1_555 1_555 yes
Ag(2) O(5) Cl(2) 116.3(3) 1_565 1_555 1_555 yes
Ag(1) O(6) Cl(2) 119.5(3) 1_555 1_555 1_555 yes
Ag(4) O(9) Cl(3) 136.1(6) 1_555 1_555 1_555 yes
Ag(3) O(11) Cl(3) 134.4(7) 1_555 1_555 1_555 yes
Ag(3) O(14) Cl(4) 125.2(5) 1_565 1_555 1_555 yes
Ag(4) O(16) Cl(4) 119.0(3) 1_555 1_555 1_555 yes
C(2) C(1) C(22) 121.6(7) 1_555 1_555 1_555 yes
C(2) C(1) H(1) 119.8(7) 1_555 1_555 1_555 no
C(22) C(1) H(1) 118.6(7) 1_555 1_555 1_555 no
C(1) C(2) C(3) 121.0(7) 1_555 1_555 1_555 yes
C(1) C(2) H(2) 120.9(9) 1_555 1_555 1_555 no
C(3) C(2) H(2) 118.1(8) 1_555 1_555 1_555 no
C(2) C(3) C(4) 120.0(7) 1_555 1_555 1_555 yes
C(2) C(3) H(3) 120.4(8) 1_555 1_555 1_555 no
C(4) C(3) H(3) 119.7(8) 1_555 1_555 1_555 no
C(3) C(4) C(5) 121.2(7) 1_555 1_555 1_555 yes
C(3) C(4) C(21) 119.2(7) 1_555 1_555 1_555 yes
C(5) C(4) C(21) 119.5(7) 1_555 1_555 1_555 yes
Ag(1) C(5) C(4) 111.1(5) 1_555 1_555 1_555 yes
Ag(1) C(5) C(6) 76.5(5) 1_555 1_555 1_555 yes
Ag(1) C(5) H(4) 82.7(4) 1_555 1_555 1_555 no
C(4) C(5) C(6) 120.6(7) 1_555 1_555 1_555 yes
C(4) C(5) H(4) 120.2(8) 1_555 1_555 1_555 no
C(6) C(5) H(4) 119.2(8) 1_555 1_555 1_555 no
Ag(1) C(6) C(5) 72.3(5) 1_555 1_555 1_555 yes
Ag(1) C(6) C(7) 112.2(5) 1_555 1_555 1_555 yes
Ag(1) C(6) H(5) 84.9(5) 1_555 1_555 1_555 no
C(5) C(6) C(7) 121.7(7) 1_555 1_555 1_555 yes
C(5) C(6) H(5) 118.7(8) 1_555 1_555 1_555 no
C(7) C(6) H(5) 119.6(8) 1_555 1_555 1_555 no
C(6) C(7) C(8) 122.9(7) 1_555 1_555 1_555 yes
C(6) C(7) C(20) 119.2(7) 1_555 1_555 1_555 yes
C(8) C(7) C(20) 117.8(7) 1_555 1_555 1_555 yes
Ag(2) C(8) C(7) 101.2(4) 1_555 1_555 1_555 yes
Ag(2) C(8) C(9) 79.6(5) 1_555 1_555 1_555 yes
Ag(2) C(8) H(6) 90.2(4) 1_555 1_555 1_555 no
C(7) C(8) C(9) 121.1(7) 1_555 1_555 1_555 yes
C(7) C(8) H(6) 118.3(8) 1_555 1_555 1_555 no
C(9) C(8) H(6) 120.6(8) 1_555 1_555 1_555 no
Ag(2) C(9) C(8) 68.6(4) 1_555 1_555 1_555 yes
Ag(2) C(9) C(10) 106.9(5) 1_555 1_555 1_555 yes
Ag(2) C(9) H(7) 92.9(5) 1_555 1_555 1_555 no
C(8) C(9) C(10) 121.3(7) 1_555 1_555 1_555 yes
C(8) C(9) H(7) 118.3(9) 1_555 1_555 1_555 no
C(10) C(9) H(7) 120.4(9) 1_555 1_555 1_555 no
C(9) C(10) C(11) 121.8(7) 1_555 1_555 1_555 yes
C(9) C(10) C(19) 119.1(7) 1_555 1_555 1_555 yes
C(11) C(10) C(19) 119.0(8) 1_555 1_555 1_555 yes
C(10) C(11) C(12) 121.7(8) 1_555 1_555 1_555 yes
C(10) C(11) H(8) 119.4(9) 1_555 1_555 1_555 no
C(12) C(11) H(8) 118.8(9) 1_555 1_555 1_555 no
C(11) C(12) C(13) 121.1(7) 1_555 1_555 1_555 yes
C(11) C(12) H(9) 119.5(9) 1_555 1_555 1_555 no
C(13) C(12) H(9) 119.4(9) 1_555 1_555 1_555 no
C(12) C(13) C(14) 121.9(8) 1_555 1_555 1_555 yes
C(12) C(13) C(18) 119.0(8) 1_555 1_555 1_555 yes
C(14) C(13) C(18) 119.1(8) 1_555 1_555 1_555 yes
C(13) C(14) C(15) 120.1(8) 1_555 1_555 1_555 yes
C(13) C(14) H(10) 120.7(10) 1_555 1_555 1_555 no
C(15) C(14) H(10) 119.2(10) 1_555 1_555 1_555 no
C(14) C(15) C(16) 122.2(8) 1_555 1_555 1_555 yes
C(14) C(15) H(11) 119.0(10) 1_555 1_555 1_555 no
C(16) C(15) H(11) 118.9(10) 1_555 1_555 1_555 no
C(15) C(16) C(17) 120.4(8) 1_555 1_555 1_555 yes
C(15) C(16) H(12) 120.7(8) 1_555 1_555 1_555 no
C(17) C(16) H(12) 118.9(8) 1_555 1_555 1_555 no
C(16) C(17) C(18) 118.2(7) 1_555 1_555 1_555 yes
C(16) C(17) C(22) 122.2(7) 1_555 1_555 1_555 yes
C(18) C(17) C(22) 119.6(7) 1_555 1_555 1_555 yes
C(13) C(18) C(17) 120.0(7) 1_555 1_555 1_555 yes
C(13) C(18) C(19) 119.0(7) 1_555 1_555 1_555 yes
C(17) C(18) C(19) 121.0(6) 1_555 1_555 1_555 yes
C(10) C(19) C(18) 120.2(7) 1_555 1_555 1_555 yes
C(10) C(19) C(20) 119.9(7) 1_555 1_555 1_555 yes
C(18) C(19) C(20) 119.9(6) 1_555 1_555 1_555 yes
C(7) C(20) C(19) 120.8(7) 1_555 1_555 1_555 yes
C(7) C(20) C(21) 119.7(6) 1_555 1_555 1_555 yes
C(19) C(20) C(21) 119.6(7) 1_555 1_555 1_555 yes
C(4) C(21) C(20) 119.0(6) 1_555 1_555 1_555 yes
C(4) C(21) C(22) 119.6(6) 1_555 1_555 1_555 yes
C(20) C(21) C(22) 121.4(6) 1_555 1_555 1_555 yes
C(1) C(22) C(17) 122.9(7) 1_555 1_555 1_555 yes
C(1) C(22) C(21) 118.6(7) 1_555 1_555 1_555 yes
C(17) C(22) C(21) 118.5(7) 1_555 1_555 1_555 yes
C(24) C(23) C(44) 119.1(8) 1_555 1_555 1_555 yes
C(24) C(23) H(13) 120.4(8) 1_555 1_555 1_555 no
C(44) C(23) H(13) 120.5(8) 1_555 1_555 1_555 no
C(23) C(24) C(25) 123.0(8) 1_555 1_555 1_555 yes
C(23) C(24) H(14) 117(1) 1_555 1_555 1_555 no
C(25) C(24) H(14) 119.4(10) 1_555 1_555 1_555 no
C(24) C(25) C(26) 120.5(8) 1_555 1_555 1_555 yes
C(24) C(25) H(15) 118.4(9) 1_555 1_555 1_555 no
C(26) C(25) H(15) 121.1(10) 1_555 1_555 1_555 no
C(25) C(26) C(27) 122.5(7) 1_555 1_555 1_555 yes
C(25) C(26) C(43) 117.4(7) 1_555 1_555 1_555 yes
C(27) C(26) C(43) 120.1(7) 1_555 1_555 1_555 yes
C(26) C(27) C(28) 122.3(7) 1_555 1_555 1_555 yes
C(26) C(27) H(16) 118.5(9) 1_555 1_555 1_555 no
C(28) C(27) H(16) 119.3(9) 1_555 1_555 1_555 no
C(27) C(28) C(29) 120.1(7) 1_555 1_555 1_555 yes
C(27) C(28) H(17) 118.9(8) 1_555 1_555 1_555 no
C(29) C(28) H(17) 121.0(9) 1_555 1_555 1_555 no
C(28) C(29) C(30) 121.1(7) 1_555 1_555 1_555 yes
C(28) C(29) C(42) 119.5(7) 1_555 1_555 1_555 yes
C(30) C(29) C(42) 119.4(7) 1_555 1_555 1_555 yes
Ag(1) C(30) C(29) 107.1(5) 1_555 1_555 1_555 yes
Ag(1) C(30) C(31) 69.0(4) 1_555 1_555 1_555 yes
Ag(1) C(30) H(18) 93.9(5) 1_555 1_555 1_555 no
C(29) C(30) C(31) 121.5(7) 1_555 1_555 1_555 yes
C(29) C(30) H(18) 119.0(8) 1_555 1_555 1_555 no
C(31) C(30) H(18) 119.5(8) 1_555 1_555 1_555 no
Ag(1) C(31) C(30) 78.0(4) 1_555 1_555 1_555 yes
Ag(1) C(31) C(32) 100.3(4) 1_555 1_555 1_555 yes
Ag(1) C(31) H(19) 91.6(4) 1_555 1_555 1_555 no
C(30) C(31) C(32) 118.9(7) 1_555 1_555 1_555 yes
C(30) C(31) H(19) 121.6(8) 1_555 1_555 1_555 no
C(32) C(31) H(19) 119.5(8) 1_555 1_555 1_555 no
C(31) C(32) C(33) 120.4(7) 1_555 1_555 1_555 yes
C(31) C(32) C(41) 120.3(7) 1_555 1_555 1_555 yes
C(33) C(32) C(41) 119.0(7) 1_555 1_555 1_555 yes
Ag(2) C(33) C(32) 110.7(5) 1_555 1_555 1_555 yes
Ag(2) C(33) C(34) 72.7(4) 1_555 1_555 1_555 yes
Ag(2) C(33) H(20) 86.4(4) 1_555 1_555 1_555 no
C(32) C(33) C(34) 120.0(7) 1_555 1_555 1_555 yes
C(32) C(33) H(20) 121.0(9) 1_555 1_555 1_555 no
C(34) C(33) H(20) 119.0(8) 1_555 1_555 1_555 no
Ag(2) C(34) C(33) 75.0(4) 1_555 1_555 1_555 yes
Ag(2) C(34) C(35) 110.5(5) 1_555 1_555 1_555 yes
Ag(2) C(34) H(21) 85.5(4) 1_555 1_555 1_555 no
C(33) C(34) C(35) 121.7(7) 1_555 1_555 1_555 yes
C(33) C(34) H(21) 118.3(8) 1_555 1_555 1_555 no
C(35) C(34) H(21) 120.0(8) 1_555 1_555 1_555 no
C(34) C(35) C(36) 121.4(7) 1_555 1_555 1_555 yes
C(34) C(35) C(40) 119.4(7) 1_555 1_555 1_555 yes
C(36) C(35) C(40) 119.1(7) 1_555 1_555 1_555 yes
C(35) C(36) C(37) 121.2(8) 1_555 1_555 1_555 yes
C(35) C(36) H(22) 117.8(9) 1_555 1_555 1_555 no
C(37) C(36) H(22) 120.9(9) 1_555 1_555 1_555 no
C(36) C(37) C(38) 120.0(8) 1_555 1_555 1_555 yes
C(36) C(37) H(23) 119.5(9) 1_555 1_555 1_555 no
C(38) C(37) H(23) 120.4(9) 1_555 1_555 1_555 no
C(37) C(38) C(39) 122.0(8) 1_555 1_555 1_555 yes
C(37) C(38) H(24) 119.8(8) 1_555 1_555 1_555 no
C(39) C(38) H(24) 118.2(8) 1_555 1_555 1_555 no
C(38) C(39) C(40) 117.5(7) 1_555 1_555 1_555 yes
C(38) C(39) C(44) 123.7(7) 1_555 1_555 1_555 yes
C(40) C(39) C(44) 118.8(6) 1_555 1_555 1_555 yes
C(35) C(40) C(39) 120.1(7) 1_555 1_555 1_555 yes
C(35) C(40) C(41) 119.0(6) 1_555 1_555 1_555 yes
C(39) C(40) C(41) 120.9(6) 1_555 1_555 1_555 yes
C(32) C(41) C(40) 120.7(6) 1_555 1_555 1_555 yes
C(32) C(41) C(42) 120.0(6) 1_555 1_555 1_555 yes
C(40) C(41) C(42) 119.3(6) 1_555 1_555 1_555 yes
C(29) C(42) C(41) 119.8(6) 1_555 1_555 1_555 yes
C(29) C(42) C(43) 120.0(6) 1_555 1_555 1_555 yes
C(41) C(42) C(43) 120.2(6) 1_555 1_555 1_555 yes
C(26) C(43) C(42) 118.1(7) 1_555 1_555 1_555 yes
C(26) C(43) C(44) 121.3(7) 1_555 1_555 1_555 yes
C(42) C(43) C(44) 120.7(6) 1_555 1_555 1_555 yes
C(23) C(44) C(39) 121.2(7) 1_555 1_555 1_555 yes
C(23) C(44) C(43) 118.6(7) 1_555 1_555 1_555 yes
C(39) C(44) C(43) 120.1(7) 1_555 1_555 1_555 yes
C(46) C(45) C(66) 120.8(8) 1_555 1_555 1_555 yes
C(46) C(45) H(25) 120.3(8) 1_555 1_555 1_555 no
C(66) C(45) H(25) 118.8(8) 1_555 1_555 1_555 no
C(45) C(46) C(47) 122.4(8) 1_555 1_555 1_555 yes
C(45) C(46) H(26) 117.9(9) 1_555 1_555 1_555 no
C(47) C(46) H(26) 119.7(9) 1_555 1_555 1_555 no
C(46) C(47) C(48) 119.0(8) 1_555 1_555 1_555 yes
C(46) C(47) H(27) 120.4(9) 1_555 1_555 1_555 no
C(48) C(47) H(27) 120.6(9) 1_555 1_555 1_555 no
C(47) C(48) C(49) 121.9(8) 1_555 1_555 1_555 yes
C(47) C(48) C(65) 119.7(7) 1_555 1_555 1_555 yes
C(49) C(48) C(65) 118.4(7) 1_555 1_555 1_555 yes
C(48) C(49) C(50) 121.7(7) 1_555 1_555 1_555 yes
C(48) C(49) H(28) 119.0(8) 1_555 1_555 1_555 no
C(50) C(49) H(28) 119.3(9) 1_555 1_555 1_555 no
C(49) C(50) C(51) 120.8(7) 1_555 1_555 1_555 yes
C(49) C(50) H(29) 119.0(9) 1_555 1_555 1_555 no
C(51) C(50) H(29) 120.1(9) 1_555 1_555 1_555 no
C(50) C(51) C(52) 122.3(7) 1_555 1_555 1_555 yes
C(50) C(51) C(64) 119.7(7) 1_555 1_555 1_555 yes
C(52) C(51) C(64) 118.0(7) 1_555 1_555 1_555 yes
Ag(3) C(52) C(51) 114.9(5) 1_555 1_555 1_555 yes
Ag(3) C(52) C(53) 72.4(4) 1_555 1_555 1_555 yes
Ag(3) C(52) H(30) 84.1(4) 1_555 1_555 1_555 no
C(51) C(52) C(53) 122.0(7) 1_555 1_555 1_555 yes
C(51) C(52) H(30) 118.4(8) 1_555 1_555 1_555 no
C(53) C(52) H(30) 119.6(8) 1_555 1_555 1_555 no
Ag(3) C(53) C(52) 76.1(4) 1_555 1_555 1_555 yes
Ag(3) C(53) C(54) 113.4(5) 1_555 1_555 1_555 yes
Ag(3) C(53) H(31) 80.7(4) 1_555 1_555 1_555 no
C(52) C(53) C(54) 120.0(7) 1_555 1_555 1_555 yes
C(52) C(53) H(31) 119.9(8) 1_555 1_555 1_555 no
C(54) C(53) H(31) 120.1(8) 1_555 1_555 1_555 no
C(53) C(54) C(55) 120.4(7) 1_555 1_555 1_555 yes
C(53) C(54) C(63) 119.8(7) 1_555 1_555 1_555 yes
C(55) C(54) C(63) 119.7(7) 1_555 1_555 1_555 yes
Ag(4) C(55) C(54) 105.4(4) 1_555 1_555 1_555 yes
Ag(4) C(55) C(56) 76.5(4) 1_555 1_555 1_555 yes
Ag(4) C(55) H(32) 88.5(5) 1_555 1_555 1_555 no
C(54) C(55) C(56) 119.6(7) 1_555 1_555 1_555 yes
C(54) C(55) H(32) 120.1(8) 1_555 1_555 1_555 no
C(56) C(55) H(32) 120.3(8) 1_555 1_555 1_555 no
Ag(4) C(56) C(55) 71.5(4) 1_555 1_555 1_555 yes
Ag(4) C(56) C(57) 108.2(5) 1_555 1_555 1_555 yes
Ag(4) C(56) H(33) 89.7(5) 1_555 1_555 1_555 no
C(55) C(56) C(57) 122.1(7) 1_555 1_555 1_555 yes
C(55) C(56) H(33) 118.3(8) 1_555 1_555 1_555 no
C(57) C(56) H(33) 119.6(8) 1_555 1_555 1_555 no
C(56) C(57) C(58) 122.5(8) 1_555 1_555 1_555 yes
C(56) C(57) C(62) 119.6(7) 1_555 1_555 1_555 yes
C(58) C(57) C(62) 117.8(7) 1_555 1_555 1_555 yes
C(57) C(58) C(59) 121.5(8) 1_555 1_555 1_555 yes
C(57) C(58) H(34) 119.2(9) 1_555 1_555 1_555 no
C(59) C(58) H(34) 119.3(9) 1_555 1_555 1_555 no
C(58) C(59) C(60) 120.6(7) 1_555 1_555 1_555 yes
C(58) C(59) H(35) 119.5(9) 1_555 1_555 1_555 no
C(60) C(59) H(35) 119.9(9) 1_555 1_555 1_555 no
C(59) C(60) C(61) 120.9(7) 1_555 1_555 1_555 yes
C(59) C(60) H(36) 119.8(8) 1_555 1_555 1_555 no
C(61) C(60) H(36) 119.3(8) 1_555 1_555 1_555 no
C(60) C(61) C(62) 118.9(7) 1_555 1_555 1_555 yes
C(60) C(61) C(66) 122.1(7) 1_555 1_555 1_555 yes
C(62) C(61) C(66) 118.9(6) 1_555 1_555 1_555 yes
C(57) C(62) C(61) 120.2(6) 1_555 1_555 1_555 yes
C(57) C(62) C(63) 118.4(7) 1_555 1_555 1_555 yes
C(61) C(62) C(63) 121.4(6) 1_555 1_555 1_555 yes
C(54) C(63) C(62) 120.6(7) 1_555 1_555 1_555 yes
C(54) C(63) C(64) 119.9(6) 1_555 1_555 1_555 yes
C(62) C(63) C(64) 119.5(6) 1_555 1_555 1_555 yes
C(51) C(64) C(63) 120.1(7) 1_555 1_555 1_555 yes
C(51) C(64) C(65) 119.7(7) 1_555 1_555 1_555 yes
C(63) C(64) C(65) 120.2(6) 1_555 1_555 1_555 yes
C(48) C(65) C(64) 119.7(7) 1_555 1_555 1_555 yes
C(48) C(65) C(66) 119.7(7) 1_555 1_555 1_555 yes
C(64) C(65) C(66) 120.6(6) 1_555 1_555 1_555 yes
C(45) C(66) C(61) 122.4(7) 1_555 1_555 1_555 yes
C(45) C(66) C(65) 118.3(7) 1_555 1_555 1_555 yes
C(61) C(66) C(65) 119.3(6) 1_555 1_555 1_555 yes
C(68) C(67) C(88) 120.7(9) 1_555 1_555 1_555 yes
C(68) C(67) H(37) 119(1) 1_555 1_555 1_555 no
C(88) C(67) H(37) 120(1) 1_555 1_555 1_555 no
C(67) C(68) C(69) 121.5(9) 1_555 1_555 1_555 yes
C(67) C(68) H(38) 121(1) 1_555 1_555 1_555 no
C(69) C(68) H(38) 117(1) 1_555 1_555 1_555 no
C(68) C(69) C(70) 119.5(9) 1_555 1_555 1_555 yes
C(68) C(69) H(39) 121(1) 1_555 1_555 1_555 no
C(70) C(69) H(39) 118(1) 1_555 1_555 1_555 no
C(69) C(70) C(71) 121.0(9) 1_555 1_555 1_555 yes
C(69) C(70) C(87) 119.2(9) 1_555 1_555 1_555 yes
C(71) C(70) C(87) 119.6(8) 1_555 1_555 1_555 yes
Ag(3) C(71) C(70) 105.2(5) 1_555 1_555 1_555 yes
Ag(3) C(71) C(72) 73.5(5) 1_555 1_555 1_555 yes
Ag(3) C(71) H(40) 92.3(5) 1_555 1_555 1_555 no
C(70) C(71) C(72) 122.3(8) 1_555 1_555 1_555 yes
C(70) C(71) H(40) 118.8(10) 1_555 1_555 1_555 no
C(72) C(71) H(40) 118(1) 1_555 1_555 1_555 no
Ag(3) C(72) C(71) 74.2(5) 1_555 1_555 1_555 yes
Ag(3) C(72) C(73) 103.3(5) 1_555 1_555 1_555 yes
Ag(3) C(72) H(41) 91.3(5) 1_555 1_555 1_555 no
C(71) C(72) C(73) 119.4(8) 1_555 1_555 1_555 yes
C(71) C(72) H(41) 120.2(9) 1_555 1_555 1_555 no
C(73) C(72) H(41) 120.5(9) 1_555 1_555 1_555 no
C(72) C(73) C(74) 120.1(8) 1_555 1_555 1_555 yes
C(72) C(73) C(86) 119.5(8) 1_555 1_555 1_555 yes
C(74) C(73) C(86) 120.1(8) 1_555 1_555 1_555 yes
Ag(4) C(74) C(73) 106.5(5) 1_555 1_555 1_555 yes
Ag(4) C(74) C(75) 70.7(5) 1_555 1_555 1_555 yes
Ag(4) C(74) H(42) 92.3(5) 1_555 1_555 1_555 no
C(73) C(74) C(75) 117.7(8) 1_555 1_555 1_555 yes
C(73) C(74) H(42) 120.9(9) 1_555 1_555 1_555 no
C(75) C(74) H(42) 121.4(9) 1_555 1_555 1_555 no
Ag(4) C(75) C(74) 76.3(5) 1_555 1_555 1_555 yes
Ag(4) C(75) C(76) 105.4(6) 1_555 1_555 1_555 yes
Ag(4) C(75) H(43) 88.0(5) 1_555 1_555 1_555 no
C(74) C(75) C(76) 121.8(8) 1_555 1_555 1_555 yes
C(74) C(75) H(43) 118(1) 1_555 1_555 1_555 no
C(76) C(75) H(43) 119(1) 1_555 1_555 1_555 no
C(75) C(76) C(77) 123.3(9) 1_555 1_555 1_555 yes
C(75) C(76) C(85) 121.5(8) 1_555 1_555 1_555 yes
C(77) C(76) C(85) 115.2(9) 1_555 1_555 1_555 yes
C(76) C(77) C(78) 121.8(10) 1_555 1_555 1_555 yes
C(76) C(77) H(44) 119(1) 1_555 1_555 1_555 no
C(78) C(77) H(44) 118(1) 1_555 1_555 1_555 no
C(77) C(78) C(79) 123(1) 1_555 1_555 1_555 yes
C(77) C(78) H(45) 117(1) 1_555 1_555 1_555 no
C(79) C(78) H(45) 118(1) 1_555 1_555 1_555 no
C(78) C(79) C(80) 122(1) 1_555 1_555 1_555 yes
C(78) C(79) C(84) 117.3(9) 1_555 1_555 1_555 yes
C(80) C(79) C(84) 120(1) 1_555 1_555 1_555 yes
C(79) C(80) C(81) 119(1) 1_555 1_555 1_555 yes
C(79) C(80) H(46) 121(1) 1_555 1_555 1_555 no
C(81) C(80) H(46) 119(1) 1_555 1_555 1_555 no
C(80) C(81) C(82) 123.2(10) 1_555 1_555 1_555 yes
C(80) C(81) H(47) 119(1) 1_555 1_555 1_555 no
C(82) C(81) H(47) 116(1) 1_555 1_555 1_555 no
C(81) C(82) C(83) 119(1) 1_555 1_555 1_555 yes
C(81) C(82) H(48) 121(1) 1_555 1_555 1_555 no
C(83) C(82) H(48) 119(1) 1_555 1_555 1_555 no
C(82) C(83) C(84) 119.2(9) 1_555 1_555 1_555 yes
C(82) C(83) C(88) 121.3(9) 1_555 1_555 1_555 yes
C(84) C(83) C(88) 119.5(8) 1_555 1_555 1_555 yes
C(79) C(84) C(83) 118.8(8) 1_555 1_555 1_555 yes
C(79) C(84) C(85) 120.2(9) 1_555 1_555 1_555 yes
C(83) C(84) C(85) 120.9(7) 1_555 1_555 1_555 yes
C(76) C(85) C(84) 121.8(8) 1_555 1_555 1_555 yes
C(76) C(85) C(86) 118.2(8) 1_555 1_555 1_555 yes
C(84) C(85) C(86) 119.9(8) 1_555 1_555 1_555 yes
C(73) C(86) C(85) 120.4(7) 1_555 1_555 1_555 yes
C(73) C(86) C(87) 120.5(7) 1_555 1_555 1_555 yes
C(85) C(86) C(87) 119.1(7) 1_555 1_555 1_555 yes
C(70) C(87) C(86) 118.6(7) 1_555 1_555 1_555 yes
C(70) C(87) C(88) 120.6(8) 1_555 1_555 1_555 yes
C(86) C(87) C(88) 120.8(7) 1_555 1_555 1_555 yes
C(67) C(88) C(83) 121.8(9) 1_555 1_555 1_555 yes
C(67) C(88) C(87) 118.4(8) 1_555 1_555 1_555 yes
C(83) C(88) C(87) 119.8(8) 1_555 1_555 1_555 yes
C(90) C(89) C(94) 126(1) 1_555 1_555 1_555 yes
C(90) C(89) C(95) 111(1) 1_555 1_555 1_555 yes
C(94) C(89) C(95) 121(1) 1_555 1_555 1_555 yes
C(89) C(90) C(91) 110(1) 1_555 1_555 1_555 yes
C(90) C(91) C(92) 126(1) 1_555 1_555 1_555 yes
C(91) C(92) C(93) 117(1) 1_555 1_555 1_555 yes
C(92) C(93) C(94) 119(1) 1_555 1_555 1_555 yes
C(89) C(94) C(93) 119(1) 1_555 1_555 1_555 yes

loop_
_geom_bond_atom_site_label_1
_geom_bond_atom_site_label_2
_geom_bond_distance
_geom_bond_site_symmetry_1
_geom_bond_site_symmetry_2
_geom_bond_publ_flag
Ag(1) O(1) 2.430(9) 1_555 1_555 yes
Ag(1) O(6) 2.530(5) 1_555 1_555 yes
Ag(1) C(5) 2.496(7) 1_555 1_555 yes
Ag(1) C(6) 2.547(8) 1_555 1_555 yes
Ag(1) C(30) 2.523(7) 1_555 1_555 yes
Ag(1) C(31) 2.407(7) 1_555 1_555 yes
Ag(2) O(2) 2.425(7) 1_555 1_555 yes
Ag(2) O(5) 2.543(5) 1_555 1_545 yes
Ag(2) C(8) 2.440(7) 1_555 1_555 yes
Ag(2) C(9) 2.578(8) 1_555 1_555 yes
Ag(2) C(33) 2.500(7) 1_555 1_555 yes
Ag(2) C(34) 2.471(7) 1_555 1_555 yes
Ag(3) O(11) 2.52(1) 1_555 1_555 yes
Ag(3) O(14) 2.492(7) 1_555 1_545 yes
Ag(3) C(52) 2.541(7) 1_555 1_555 yes
Ag(3) C(53) 2.495(7) 1_555 1_555 yes
Ag(3) C(71) 2.456(8) 1_555 1_555 yes
Ag(3) C(72) 2.447(8) 1_555 1_555 yes
Ag(4) O(9) 2.470(7) 1_555 1_555 yes
Ag(4) O(16) 2.528(5) 1_555 1_555 yes
Ag(4) C(55) 2.435(7) 1_555 1_555 yes
Ag(4) C(56) 2.497(7) 1_555 1_555 yes
Ag(4) C(74) 2.514(8) 1_555 1_555 yes
Ag(4) C(75) 2.443(8) 1_555 1_555 yes
Cl(1) O(1) 1.410(8) 1_555 1_555 yes
Cl(1) O(2) 1.370(8) 1_555 1_555 yes
Cl(1) O(3) 1.361(8) 1_555 1_555 yes
Cl(1) O(4) 1.399(6) 1_555 1_555 yes
Cl(2) O(5) 1.427(5) 1_555 1_555 yes
Cl(2) O(6) 1.422(5) 1_555 1_555 yes
Cl(2) O(7) 1.358(6) 1_555 1_555 yes
Cl(2) O(8) 1.477(7) 1_555 1_555 yes
Cl(3) O(9) 1.404(8) 1_555 1_555 yes
Cl(3) O(10) 1.369(8) 1_555 1_555 yes
Cl(3) O(11) 1.307(8) 1_555 1_555 yes
Cl(3) O(12) 1.404(9) 1_555 1_555 yes
Cl(4) O(13) 1.341(8) 1_555 1_555 yes
Cl(4) O(14) 1.304(8) 1_555 1_555 yes
Cl(4) O(15) 1.314(9) 1_555 1_555 yes
Cl(4) O(16) 1.436(5) 1_555 1_555 yes
C(1) C(2) 1.38(1) 1_555 1_555 yes
C(1) C(22) 1.399(9) 1_555 1_555 yes
C(2) C(3) 1.38(1) 1_555 1_555 yes
C(3) C(4) 1.410(10) 1_555 1_555 yes
C(4) C(5) 1.41(1) 1_555 1_555 yes
C(4) C(21) 1.432(9) 1_555 1_555 yes
C(5) C(6) 1.36(1) 1_555 1_555 yes
C(6) C(7) 1.43(1) 1_555 1_555 yes
C(7) C(8) 1.43(1) 1_555 1_555 yes
C(7) C(20) 1.400(10) 1_555 1_555 yes
C(8) C(9) 1.38(1) 1_555 1_555 yes
C(9) C(10) 1.38(1) 1_555 1_555 yes
C(10) C(11) 1.43(1) 1_555 1_555 yes
C(10) C(19) 1.414(9) 1_555 1_555 yes
C(11) C(12) 1.33(1) 1_555 1_555 yes
C(12) C(13) 1.44(1) 1_555 1_555 yes
C(13) C(14) 1.41(1) 1_555 1_555 yes
C(13) C(18) 1.424(10) 1_555 1_555 yes
C(14) C(15) 1.35(1) 1_555 1_555 yes
C(15) C(16) 1.38(1) 1_555 1_555 yes
C(16) C(17) 1.41(1) 1_555 1_555 yes
C(17) C(18) 1.415(10) 1_555 1_555 yes
C(17) C(22) 1.466(10) 1_555 1_555 yes
C(18) C(19) 1.424(10) 1_555 1_555 yes
C(19) C(20) 1.419(9) 1_555 1_555 yes
C(20) C(21) 1.437(9) 1_555 1_555 yes
C(21) C(22) 1.410(10) 1_555 1_555 yes
C(23) C(24) 1.38(1) 1_555 1_555 yes
C(23) C(44) 1.43(1) 1_555 1_555 yes
C(24) C(25) 1.36(1) 1_555 1_555 yes
C(25) C(26) 1.43(1) 1_555 1_555 yes
C(26) C(27) 1.40(1) 1_555 1_555 yes
C(26) C(43) 1.434(9) 1_555 1_555 yes
C(27) C(28) 1.34(1) 1_555 1_555 yes
C(28) C(29) 1.44(1) 1_555 1_555 yes
C(29) C(30) 1.41(1) 1_555 1_555 yes
C(29) C(42) 1.416(9) 1_555 1_555 yes
C(30) C(31) 1.40(1) 1_555 1_555 yes
C(31) C(32) 1.43(1) 1_555 1_555 yes
C(32) C(33) 1.44(1) 1_555 1_555 yes
C(32) C(41) 1.403(9) 1_555 1_555 yes
C(33) C(34) 1.38(1) 1_555 1_555 yes
C(34) C(35) 1.41(1) 1_555 1_555 yes
C(35) C(36) 1.40(1) 1_555 1_555 yes
C(35) C(40) 1.420(9) 1_555 1_555 yes
C(36) C(37) 1.34(1) 1_555 1_555 yes
C(37) C(38) 1.40(1) 1_555 1_555 yes
C(38) C(39) 1.398(10) 1_555 1_555 yes
C(39) C(40) 1.412(9) 1_555 1_555 yes
C(39) C(44) 1.462(10) 1_555 1_555 yes
C(40) C(41) 1.445(9) 1_555 1_555 yes
C(41) C(42) 1.424(9) 1_555 1_555 yes
C(42) C(43) 1.425(9) 1_555 1_555 yes
C(43) C(44) 1.408(10) 1_555 1_555 yes
C(45) C(46) 1.37(1) 1_555 1_555 yes
C(45) C(66) 1.375(10) 1_555 1_555 yes
C(46) C(47) 1.37(1) 1_555 1_555 yes
C(47) C(48) 1.39(1) 1_555 1_555 yes
C(48) C(49) 1.45(1) 1_555 1_555 yes
C(48) C(65) 1.420(10) 1_555 1_555 yes
C(49) C(50) 1.33(1) 1_555 1_555 yes
C(50) C(51) 1.42(1) 1_555 1_555 yes
C(51) C(52) 1.42(1) 1_555 1_555 yes
C(51) C(64) 1.422(9) 1_555 1_555 yes
C(52) C(53) 1.37(1) 1_555 1_555 yes
C(53) C(54) 1.429(10) 1_555 1_555 yes
C(54) C(55) 1.436(10) 1_555 1_555 yes
C(54) C(63) 1.397(9) 1_555 1_555 yes
C(55) C(56) 1.36(1) 1_555 1_555 yes
C(56) C(57) 1.41(1) 1_555 1_555 yes
C(57) C(58) 1.41(1) 1_555 1_555 yes
C(57) C(62) 1.423(9) 1_555 1_555 yes
C(58) C(59) 1.34(1) 1_555 1_555 yes
C(59) C(60) 1.39(1) 1_555 1_555 yes
C(60) C(61) 1.386(9) 1_555 1_555 yes
C(61) C(62) 1.400(9) 1_555 1_555 yes
C(61) C(66) 1.476(10) 1_555 1_555 yes
C(62) C(63) 1.432(9) 1_555 1_555 yes
C(63) C(64) 1.429(9) 1_555 1_555 yes
C(64) C(65) 1.418(9) 1_555 1_555 yes
C(65) C(66) 1.420(9) 1_555 1_555 yes
C(67) C(68) 1.37(1) 1_555 1_555 yes
C(67) C(88) 1.39(1) 1_555 1_555 yes
C(68) C(69) 1.39(1) 1_555 1_555 yes
C(69) C(70) 1.40(1) 1_555 1_555 yes
C(70) C(71) 1.42(1) 1_555 1_555 yes
C(70) C(87) 1.40(1) 1_555 1_555 yes
C(71) C(72) 1.36(1) 1_555 1_555 yes
C(72) C(73) 1.44(1) 1_555 1_555 yes
C(73) C(74) 1.43(1) 1_555 1_555 yes
C(73) C(86) 1.39(1) 1_555 1_555 yes
C(74) C(75) 1.41(1) 1_555 1_555 yes
C(75) C(76) 1.36(1) 1_555 1_555 yes
C(76) C(77) 1.47(1) 1_555 1_555 yes
C(76) C(85) 1.39(1) 1_555 1_555 yes
C(77) C(78) 1.35(1) 1_555 1_555 yes
C(78) C(79) 1.38(1) 1_555 1_555 yes
C(79) C(80) 1.38(1) 1_555 1_555 yes
C(79) C(84) 1.42(1) 1_555 1_555 yes
C(80) C(81) 1.39(2) 1_555 1_555 yes
C(81) C(82) 1.35(2) 1_555 1_555 yes
C(82) C(83) 1.42(1) 1_555 1_555 yes
C(83) C(84) 1.42(1) 1_555 1_555 yes
C(83) C(88) 1.44(1) 1_555 1_555 yes
C(84) C(85) 1.43(1) 1_555 1_555 yes
C(85) C(86) 1.432(10) 1_555 1_555 yes
C(86) C(87) 1.45(1) 1_555 1_555 yes
C(87) C(88) 1.42(1) 1_555 1_555 yes
C(89) C(90) 1.43(2) 1_555 1_555 yes
C(89) C(94) 1.37(2) 1_555 1_555 yes
C(89) C(95) 1.48(2) 1_555 1_555 yes
C(90) C(91) 1.43(2) 1_555 1_555 yes
C(91) C(92) 1.48(2) 1_555 1_555 yes
C(92) C(93) 1.34(1) 1_555 1_555 yes
C(93) C(94) 1.49(2) 1_555 1_555 yes

loop_
_geom_contact_atom_site_label_1
_geom_contact_atom_site_label_2
_geom_contact_distance
_geom_contact_site_symmetry_1
_geom_contact_site_symmetry_2
Ag(1) O(6) 2.530(5) 1_555 1_555
Ag(1) C(6) 2.547(8) 1_555 1_555
Ag(1) C(30) 2.523(7) 1_555 1_555
Ag(2) O(5) 2.543(5) 1_555 1_545
Ag(2) C(9) 2.578(8) 1_555 1_555
Ag(2) C(33) 2.500(7) 1_555 1_555
Ag(3) O(11) 2.52(1) 1_555 1_555
Ag(3) C(52) 2.541(7) 1_555 1_555
Ag(4) O(16) 2.528(5) 1_555 1_555
Ag(4) C(74) 2.514(8) 1_555 1_555
O(2) O(8) 3.35(1) 1_555 2_644
O(3) C(93) 3.46(2) 1_555 4_544
O(4) O(8) 3.33(1) 1_555 2_644
O(4) C(37) 3.37(1) 1_555 4_534
O(4) C(28) 3.43(1) 1_555 2_644
O(4) C(38) 3.443(10) 1_555 4_534
O(5) C(31) 3.498(9) 1_555 2_654
O(6) C(24) 3.487(10) 1_555 4_544
O(7) C(11) 3.35(1) 1_555 1_565
O(7) C(9) 3.59(1) 1_555 1_565
O(8) C(34) 3.38(1) 1_555 1_565
O(8) C(31) 3.58(1) 1_555 2_654
O(10) C(67) 3.47(1) 1_555 4_535
O(12) C(75) 3.37(1) 1_555 2_745
O(13) C(52) 3.44(1) 1_555 1_565
O(14) C(74) 3.54(1) 1_555 2_755
O(15) C(92) 3.31(1) 1_555 1_555
O(15) C(52) 3.35(1) 1_555 1_565
O(16) C(72) 3.355(10) 1_555 2_755
O(16) C(81) 3.48(1) 1_555 4_545
C(1) C(56) 3.50(1) 1_555 1_555
C(5) C(60) 3.46(1) 1_555 1_555
C(6) C(61) 3.459(10) 1_555 1_555
C(6) C(60) 3.57(1) 1_555 1_555
C(7) C(66) 3.525(9) 1_555 1_555
C(8) C(65) 3.569(10) 1_555 1_555
C(12) C(52) 3.55(1) 1_555 1_555
C(13) C(52) 3.397(10) 1_555 1_555
C(13) C(53) 3.47(1) 1_555 1_555
C(17) C(54) 3.466(9) 1_555 1_555
C(17) C(55) 3.530(10) 1_555 1_555
C(17) C(53) 3.568(10) 1_555 1_555
C(18) C(53) 3.403(9) 1_555 1_555
C(18) C(54) 3.592(9) 1_555 1_555
C(19) C(64) 3.591(9) 1_555 1_555
C(20) C(63) 3.597(9) 1_555 1_555
C(21) C(62) 3.593(9) 1_555 1_555
C(22) C(55) 3.470(10) 1_555 1_555
C(22) C(56) 3.569(10) 1_555 1_555
C(23) C(31) 3.551(10) 1_555 3_645
C(24) C(32) 3.382(10) 1_555 3_645
C(24) C(33) 3.51(1) 1_555 3_645
C(25) C(33) 3.48(1) 1_555 3_645
C(25) C(34) 3.53(1) 1_555 3_645
C(26) C(40) 3.453(9) 1_555 3_645
C(28) C(38) 3.48(1) 1_555 3_645
C(42) C(44) 3.496(9) 1_555 3_645
C(45) C(92) 3.56(1) 1_555 4_544
C(68) C(78) 3.53(1) 1_555 3_745
C(70) C(80) 3.49(1) 1_555 3_745
C(71) C(80) 3.59(1) 1_555 3_745
C(72) C(81) 3.52(1) 1_555 3_745
C(73) C(82) 3.53(1) 1_555 3_745
C(73) C(81) 3.55(1) 1_555 3_745
C(82) C(86) 3.42(1) 1_555 3_745
C(84) C(88) 3.514(10) 1_555 3_745
Ag(1) C(30) 2.523(7) 1_555 1_555
Ag(1) O(6) 2.530(5) 1_555 1_555
Ag(1) C(6) 2.547(8) 1_555 1_555
Ag(2) C(33) 2.500(7) 1_555 1_555
Ag(2) O(5) 2.543(5) 1_555 1_545
Ag(2) C(9) 2.578(8) 1_555 1_555
Ag(3) O(11) 2.52(1) 1_555 1_555
Ag(3) C(52) 2.541(7) 1_555 1_555
Ag(4) C(74) 2.514(8) 1_555 1_555
Ag(4) O(16) 2.528(5) 1_555 1_555
